data_2221804
loop_
_publ_author_name
'Tang, Gui Hong'
'Li, Dong Dong'
'Huang, Gang'
'Xu, Xing Yan'
'Zeng, Xiang Chao'

_publ_section_title
;
 1<i>H</i>-Pyrrole-2-carboxylic acid
;
_journal_coeditor_code SJ2604
_journal_issue 5
_journal_name_full 'Acta Crystallographica Section E'
_journal_page_first o1121
_journal_paper_doi 10.1107/S1600536809014044
_journal_volume 65
_journal_year 2009
_chemical_formula_iupac 'C5 H5 N O2'
_chemical_formula_moiety 'C5 H5 N O2'
_chemical_formula_sum 'C5 H5 N O2'
_chemical_formula_weight 111.10
_chemical_melting_point 480
_chemical_name_systematic
;
1<i>H</i>-Pyrrole-2-carboxylic acid
;
_space_group_IT_number 15
_symmetry_cell_setting monoclinic
_symmetry_space_group_name_Hall '-C 2yc'
_symmetry_space_group_name_H-M 'C 1 2/c 1'
_atom_sites_solution_hydrogens geom
_atom_sites_solution_primary direct
_atom_sites_solution_secondary difmap
_audit_creation_method SHELXL-97
_cell_angle_alpha 90.00
_cell_angle_beta 98.969(3)
_cell_angle_gamma 90.00
_cell_formula_units_Z 8
_cell_length_a 14.080(3)
_cell_length_b 5.0364(10)
_cell_length_c 14.613(3)
_cell_measurement_reflns_used 1751
_cell_measurement_temperature 173(2)
_cell_measurement_theta_max 26.96
_cell_measurement_theta_min 2.82
_cell_volume 1023.6(4)
_computing_cell_refinement 'SAINT-Plus (Bruker, 1999)'
_computing_data_collection 'SMART (Bruker,1999)'
_computing_data_reduction 'SAINT-Plus (Bruker, 1999)'
_computing_molecular_graphics 'SHELXTL (Sheldrick, 2008)'
_computing_publication_material 'SHELXTL (Sheldrick, 2008)'
_computing_structure_refinement 'SHELXL97 (Sheldrick, 2008)'
_computing_structure_solution 'SHELXS97 (Sheldrick, 2008)'
_diffrn_ambient_temperature 173(2)
_diffrn_measured_fraction_theta_full 0.997
_diffrn_measured_fraction_theta_max 0.997
_diffrn_measurement_device_type 'Bruker SMART 1K CCD area-detector'
_diffrn_measurement_method '\f and \w'
_diffrn_radiation_monochromator graphite
_diffrn_radiation_source 'fine-focus sealed tube'
_diffrn_radiation_type MoK\a
_diffrn_radiation_wavelength 0.71073
_diffrn_reflns_av_R_equivalents 0.0145
_diffrn_reflns_av_sigmaI/netI 0.0188
_diffrn_reflns_limit_h_max 13
_diffrn_reflns_limit_h_min -17
_diffrn_reflns_limit_k_max 6
_diffrn_reflns_limit_k_min -6
_diffrn_reflns_limit_l_max 18
_diffrn_reflns_limit_l_min -14
_diffrn_reflns_number 2277
_diffrn_reflns_theta_full 26.00
_diffrn_reflns_theta_max 26.00
_diffrn_reflns_theta_min 2.82
_diffrn_standards_number 0
_exptl_absorpt_coefficient_mu 0.114
_exptl_absorpt_correction_T_max 0.9592
_exptl_absorpt_correction_T_min 0.9539
_exptl_absorpt_correction_type multi-scan
_exptl_absorpt_process_details '(SADABS; Sheldrick, 1996)'
_exptl_crystal_colour colorless
_exptl_crystal_density_diffrn 1.442
_exptl_crystal_density_method 'not measured'
_exptl_crystal_description block
_exptl_crystal_F_000 464
_exptl_crystal_size_max 0.42
_exptl_crystal_size_mid 0.40
_exptl_crystal_size_min 0.37
_refine_diff_density_max 0.738
_refine_diff_density_min -0.734
_refine_ls_extinction_method none
_refine_ls_goodness_of_fit_ref 1.063
_refine_ls_hydrogen_treatment constr
_refine_ls_matrix_type full
_refine_ls_number_parameters 74
_refine_ls_number_reflns 1006
_refine_ls_number_restraints 0
_refine_ls_restrained_S_all 1.063
_refine_ls_R_factor_all 0.0691
_refine_ls_R_factor_gt 0.0629
_refine_ls_shift/su_max 0.001
_refine_ls_shift/su_mean 0.001
_refine_ls_structure_factor_coef Fsqd
_refine_ls_weighting_details 'calc w=1/[\s^2^(Fo^2^)+(0.1108P)^2^+3.3345P] where P=(Fo^2^+2Fc^2^)/3'
_refine_ls_weighting_scheme calc
_refine_ls_wR_factor_gt 0.1824
_refine_ls_wR_factor_ref 0.1913
_reflns_number_gt 875
_reflns_number_total 1006
_reflns_threshold_expression I>2\s(I)
_cod_data_source_file sj2604.cif
_cod_data_source_block I
_cod_depositor_comments
;
The following automatic conversions were performed:
'_symmetry_cell_setting' value 'Monoclinic' changed to 'monoclinic'
according to '/home/saulius/struct/CIF-dictionaries/cif_core.dic'
dictionary named 'cif_core.dic' version 2.4.1 from 2010-06-29.

Automatic conversion script
Id: cif_fix_enum 1527 2010-12-29 10:47:43Z saulius 

The following automatic conversions were performed:

'_symmetry_cell_setting' value 'Monoclinic' changed to 'monoclinic'
according to /home/saulius/struct/CIF-dictionaries/cif_core.dic
dictionary named 'cif_core.dic' version 2.4.1 from 2010-06-29.

Automatic conversion script
Id: cif_fix_values 1715 2011-07-08 13:25:40Z adriana 
;
_cod_original_cell_volume 1023.6(3)
_cod_original_sg_symbol_H-M 'C 2/c'
_cod_database_code 2221804
_cod_database_fobs_code 2221804

loop_
_symmetry_equiv_pos_as_xyz
'x, y, z'
'-x, y, -z+1/2'
'x+1/2, y+1/2, z'
'-x+1/2, y+1/2, -z+1/2'
'-x, -y, -z'
'x, -y, z-1/2'
'-x+1/2, -y+1/2, -z'
'x+1/2, -y+1/2, z-1/2'

loop_
_atom_site_type_symbol
_atom_site_label
_atom_site_fract_x
_atom_site_fract_y
_atom_site_fract_z
_atom_site_U_iso_or_equiv
_atom_site_adp_type
_atom_site_calc_flag
_atom_site_refinement_flags
_atom_site_occupancy
_atom_site_disorder_assembly
_atom_site_disorder_group
O O1 0.12435(12) 1.1503(3) 0.53422(12) 0.0223(5) Uani d . 1 . .
C C4 0.23786(16) 0.8483(5) 0.61313(15) 0.0176(6) Uani d . 1 . .
O O2 0.07382(14) 0.7350(4) 0.56343(15) 0.0373(6) Uani d . 1 . .
H H2A 0.0220 0.7923 0.5336 0.056 Uiso calc R 1 . .
N N1 0.31542(14) 1.0100(4) 0.61094(15) 0.0216(6) Uani d . 1 . .
H H1A 0.3144 1.1614 0.5808 0.026 Uiso calc R 1 . .
C C3 0.26837(17) 0.6325(5) 0.66849(17) 0.0208(6) Uani d . 1 . .
H H3 0.2299 0.4879 0.6828 0.025 Uiso calc R 1 . .
C C5 0.14189(16) 0.9228(5) 0.56657(15) 0.0173(6) Uani d . 1 . .
C C2 0.36767(18) 0.6681(5) 0.69974(17) 0.0245(6) Uani d . 1 . .
H H2 0.4085 0.5521 0.7393 0.029 Uiso calc R 1 . .
C C1 0.39405(17) 0.9010(6) 0.66242(18) 0.0251(6) Uani d . 1 . .
H H1 0.4570 0.9740 0.6712 0.030 Uiso calc R 1 . .

loop_
_atom_site_aniso_label
_atom_site_aniso_U_11
_atom_site_aniso_U_22
_atom_site_aniso_U_33
_atom_site_aniso_U_12
_atom_site_aniso_U_13
_atom_site_aniso_U_23
O1 0.0198(9) 0.0190(10) 0.0273(10) -0.0004(7) 0.0008(7) 0.0048(7)
C4 0.0184(12) 0.0182(12) 0.0167(11) -0.0004(9) 0.0039(9) -0.0005(9)
O2 0.0298(11) 0.0331(12) 0.0472(13) -0.0029(9) 0.0002(10) 0.0044(10)
N1 0.0191(10) 0.0196(11) 0.0253(11) -0.0027(8) 0.0013(8) 0.0062(8)
C3 0.0210(12) 0.0198(12) 0.0216(12) 0.0003(9) 0.0035(9) 0.0020(9)
C5 0.0192(12) 0.0164(11) 0.0167(11) -0.0002(9) 0.0042(9) -0.0008(9)
C2 0.0220(13) 0.0291(14) 0.0215(12) 0.0052(10) 0.0009(9) 0.0038(10)
C1 0.0174(12) 0.0318(14) 0.0256(13) -0.0013(10) 0.0019(9) 0.0030(11)

loop_
_atom_type_symbol
_atom_type_description
_atom_type_scat_dispersion_real
_atom_type_scat_dispersion_imag
_atom_type_scat_source
C C 0.0033 0.0016 'International Tables Vol C Tables 4.2.6.8 and 6.1.1.4'
H H 0.0000 0.0000 'International Tables Vol C Tables 4.2.6.8 and 6.1.1.4'
N N 0.0061 0.0033 'International Tables Vol C Tables 4.2.6.8 and 6.1.1.4'
O O 0.0106 0.0060 'International Tables Vol C Tables 4.2.6.8 and 6.1.1.4'

loop_
_geom_angle_atom_site_label_1
_geom_angle_atom_site_label_2
_geom_angle_atom_site_label_3
_geom_angle_site_symmetry_1
_geom_angle_site_symmetry_3
_geom_angle
_geom_angle_publ_flag
N1 C4 C3 . . 107.8(2) ?
N1 C4 C5 . . 121.3(2) ?
C3 C4 C5 . . 130.8(2) ?
C5 O2 H2A . . 109.5 ?
C1 N1 C4 . . 109.4(2) ?
C1 N1 H1A . . 125.3 ?
C4 N1 H1A . . 125.3 ?
C4 C3 C2 . . 106.9(2) ?
C4 C3 H3 . . 126.5 ?
C2 C3 H3 . . 126.5 ?
O1 C5 O2 . . 122.4(2) ?
O1 C5 C4 . . 121.6(2) ?
O2 C5 C4 . . 116.0(2) ?
C1 C2 C3 . . 107.2(2) ?
C1 C2 H2 . . 126.4 ?
C3 C2 H2 . . 126.4 ?
N1 C1 C2 . . 108.6(2) ?
N1 C1 H1 . . 125.7 ?
C2 C1 H1 . . 125.7 ?

loop_
_geom_bond_atom_site_label_1
_geom_bond_atom_site_label_2
_geom_bond_site_symmetry_2
_geom_bond_distance
_geom_bond_publ_flag
O1 C5 . 1.250(3) ?
C4 N1 . 1.367(3) ?
C4 C3 . 1.383(3) ?
C4 C5 . 1.464(3) ?
O2 C5 . 1.342(3) ?
O2 H2A . 0.8400 ?
N1 C1 . 1.354(3) ?
N1 H1A . 0.8800 ?
C3 C2 . 1.413(3) ?
C3 H3 . 0.9500 ?
C2 C1 . 1.369(4) ?
C2 H2 . 0.9500 ?
C1 H1 . 0.9500 ?

loop_
_geom_hbond_atom_site_label_D
_geom_hbond_atom_site_label_H
_geom_hbond_atom_site_label_A
_geom_hbond_site_symmetry_A
_geom_hbond_distance_DH
_geom_hbond_distance_HA
_geom_hbond_distance_DA
_geom_hbond_angle_DHA
N1 H1A O1 7_576 0.88 2.22 2.951(3) 140.6
O2 H2A O1 5_576 0.84 2.16 2.986(3) 166.4

loop_
_geom_torsion_atom_site_label_1
_geom_torsion_atom_site_label_2
_geom_torsion_atom_site_label_3
_geom_torsion_atom_site_label_4
_geom_torsion_site_symmetry_1
_geom_torsion_site_symmetry_2
_geom_torsion_site_symmetry_3
_geom_torsion_site_symmetry_4
_geom_torsion
_geom_torsion_publ_flag
C3 C4 N1 C1 . . . . 0.7(3) ?
C5 C4 N1 C1 . . . . 177.3(2) ?
N1 C4 C3 C2 . . . . -0.2(3) ?
C5 C4 C3 C2 . . . . -176.4(2) ?
N1 C4 C5 O1 . . . . -10.0(3) ?
C3 C4 C5 O1 . . . . 165.7(2) ?
N1 C4 C5 O2 . . . . 171.9(2) ?
C3 C4 C5 O2 . . . . -12.3(4) ?
C4 C3 C2 C1 . . . . -0.3(3) ?
C4 N1 C1 C2 . . . . -0.9(3) ?
C3 C2 C1 N1 . . . . 0.7(3) ?

loop_
_cod_related_entry_id
_cod_related_entry_database
_cod_related_entry_code
1 ChemSpider 11963
